data_7233571
loop_
_publ_author_name
'Lin, Rui-Lian'
'Zhou, Jia-Jia'
'Zhou, Fu Hou'
'Sun, Wen-Qi'
'Liu, Jing-Xin'
'Chen, Kai'

_publ_section_title
;
 The lanthanide contraction effect and organic additives impact the
 coordination structures of lanthanide ions with symmetrical
 octamethyl-substituted cucurbit[6]uril ligands
;
_journal_issue 37
_journal_name_full CrystEngComm
_journal_page_first 5641
_journal_paper_doi 10.1039/C9CE00812H
_journal_volume 21
_journal_year 2019
_chemical_formula_sum 'C56 H108 Cd2 Cl12 Ho2 N24 O38'
_chemical_formula_weight 2705.74
_space_group_IT_number 12
_space_group_name_Hall '-C 2y'
_space_group_name_H-M_alt 'C 1 2/m 1'
_symmetry_cell_setting monoclinic
_symmetry_space_group_name_Hall '-C 2y'
_symmetry_space_group_name_H-M 'C 1 2/m 1'
_atom_sites_solution_hydrogens geom
_atom_sites_solution_primary direct
_atom_sites_solution_secondary difmap
_audit_creation_method SHELXL-97
_audit_update_record
;
2019-05-23 deposited with the CCDC.    2019-08-29 downloaded from the CCDC.
;
_cell_angle_alpha 90.00
_cell_angle_beta 122.546(5)
_cell_angle_gamma 90.00
_cell_formula_units_Z 2
_cell_length_a 20.532(10)
_cell_length_b 15.111(7)
_cell_length_c 17.840(9)
_cell_measurement_reflns_used 3223
_cell_measurement_temperature 296(2)
_cell_measurement_theta_max 25.00
_cell_measurement_theta_min 2.35
_cell_volume 4666(4)
_computing_cell_refinement 'Bruker SMART'
_computing_data_collection 'Bruker SMART'
_computing_data_reduction 'Bruker SAINT'
_computing_molecular_graphics 'Bruker SHELXTL'
_computing_publication_material 'Bruker SHELXTL'
_computing_structure_refinement 'SHELXL-97 (Sheldrick, 1997)'
_computing_structure_solution 'SHELXS-97 (Sheldrick, 1990)'
_diffrn_ambient_temperature 296(2)
_diffrn_measured_fraction_theta_full 0.982
_diffrn_measured_fraction_theta_max 0.982
_diffrn_measurement_device_type 'CCD area detector'
_diffrn_measurement_method 'phi and omega scans'
_diffrn_radiation_monochromator graphite
_diffrn_radiation_source 'fine-focus sealed tube'
_diffrn_radiation_type MoK\a
_diffrn_radiation_wavelength 0.71073
_diffrn_reflns_av_R_equivalents 0.0838
_diffrn_reflns_av_sigmaI/netI 0.1008
_diffrn_reflns_limit_h_max 26
_diffrn_reflns_limit_h_min -13
_diffrn_reflns_limit_k_max 19
_diffrn_reflns_limit_k_min -19
_diffrn_reflns_limit_l_max 21
_diffrn_reflns_limit_l_min -23
_diffrn_reflns_number 13730
_diffrn_reflns_theta_full 27.69
_diffrn_reflns_theta_max 27.69
_diffrn_reflns_theta_min 2.35
_diffrn_standards_decay_% none
_exptl_absorpt_coefficient_mu 2.568
_exptl_absorpt_correction_T_max 0.7150
_exptl_absorpt_correction_T_min 0.5777
_exptl_absorpt_correction_type multi-scan
_exptl_absorpt_process_details 'SADABS (Bruker, 2008)'
_exptl_crystal_colour colorless
_exptl_crystal_density_diffrn 1.926
_exptl_crystal_density_meas ?
_exptl_crystal_density_method 'not measured'
_exptl_crystal_description block
_exptl_crystal_F_000 2699
_exptl_crystal_size_max 0.24
_exptl_crystal_size_mid 0.20
_exptl_crystal_size_min 0.14
_platon_squeeze_details
;
;
_refine_diff_density_max 1.563
_refine_diff_density_min -4.003
_refine_diff_density_rms 0.217
_refine_ls_extinction_method none
_refine_ls_goodness_of_fit_ref 1.009
_refine_ls_hydrogen_treatment mixed
_refine_ls_matrix_type full
_refine_ls_number_parameters 293
_refine_ls_number_reflns 5579
_refine_ls_number_restraints 0
_refine_ls_restrained_S_all 1.009
_refine_ls_R_factor_all 0.1074
_refine_ls_R_factor_gt 0.0733
_refine_ls_shift/su_max 0.000
_refine_ls_shift/su_mean 0.000
_refine_ls_structure_factor_coef Fsqd
_refine_ls_weighting_details 'calc w=1/[\s^2^(Fo^2^)+(0.1207P)^2^+0.0000P] where P=(Fo^2^+2Fc^2^)/3'
_refine_ls_weighting_scheme calc
_refine_ls_wR_factor_gt 0.1928
_refine_ls_wR_factor_ref 0.2162
_reflns_number_gt 3521
_reflns_number_total 5579
_reflns_threshold_expression >2sigma(I)
_cod_data_source_file c9ce00812h1.cif
_cod_data_source_block p_CCDC4
_cod_depositor_comments
;
The following automatic conversions were performed:

'_symmetry_cell_setting' value 'Monoclinic' changed to 'monoclinic'
according to
/home/data/users/saulius/crontab/automatic-downloads/rss-feeds/RSC/lib/dictionaries/cif_core.dic
dictionary named 'cif_core.dic' version 2.4.2 from 2011-04-26.

'_exptl_crystal_density_meas' value 'not measured' was changed to '?'
- the value is perceived as not measured.

Automatic conversion script
Id: cif_fix_values 4973 2017-02-22 13:04:09Z antanas 

 Adding full bibliography for 7233566--7233575.cif.
;
_cod_original_sg_symbol_H-M C2/m
_cod_database_code 7233571

loop_
_symmetry_equiv_pos_as_xyz
'x, y, z'
'-x, y, -z'
'x+1/2, y+1/2, z'
'-x+1/2, y+1/2, -z'
'-x, -y, -z'
'x, -y, z'
'-x+1/2, -y+1/2, -z'
'x+1/2, -y+1/2, z'

loop_
_atom_site_label
_atom_site_type_symbol
_atom_site_fract_x
_atom_site_fract_y
_atom_site_fract_z
_atom_site_U_iso_or_equiv
_atom_site_adp_type
_atom_site_occupancy
_atom_site_symmetry_multiplicity
_atom_site_calc_flag
_atom_site_refinement_flags
Ho1 Ho 0.69325(3) 0.0000 0.34505(3) 0.0413(2) Uani 1 2 d S
O1 O 0.3330(3) 0.2118(4) -0.1574(4) 0.0494(14) Uani 1 1 d .
O3 O 0.2681(3) 0.1200(4) -0.0413(3) 0.0466(14) Uani 1 1 d .
O2 O 0.5893(3) 0.0954(4) 0.2771(4) 0.0444(13) Uani 1 1 d .
O4 O 0.6418(8) 0.0000 0.1772(7) 0.095(4) Uani 1 2 d S
N6 N 0.4559(3) 0.2668(4) -0.1071(4) 0.0360(14) Uani 1 1 d .
N5 N 0.4115(4) 0.2737(4) -0.0179(4) 0.0373(14) Uani 1 1 d .
N4 N 0.3582(4) 0.2136(5) 0.0659(4) 0.0399(15) Uani 1 1 d .
N3 N 0.4943(4) 0.1956(4) 0.1906(4) 0.0365(14) Uani 1 1 d .
N2 N 0.3404(4) 0.0815(4) 0.1068(4) 0.0388(14) Uani 1 1 d .
N1 N 0.4656(4) 0.0822(4) 0.2476(4) 0.0360(14) Uani 1 1 d .
C12 C 0.3945(4) 0.2481(5) -0.0997(5) 0.0366(16) Uani 1 1 d .
C11 C 0.3516(5) 0.1414(6) 0.2444(5) 0.050(2) Uani 1 1 d .
H11A H 0.3402 0.0855 0.2603 0.075 Uiso 1 1 calc R
H11B H 0.3045 0.1736 0.2074 0.075 Uiso 1 1 calc R
H11C H 0.3852 0.1749 0.2973 0.075 Uiso 1 1 calc R
C10 C 0.3525(5) 0.2808(5) 0.0038(5) 0.0394(17) Uani 1 1 d .
H10A H 0.3020 0.2766 -0.0508 0.047 Uiso 1 1 calc R
H10B H 0.3564 0.3388 0.0292 0.047 Uiso 1 1 calc R
C9 C 0.4069(5) 0.2994(6) 0.2047(6) 0.050(2) Uani 1 1 d .
H9A H 0.4211 0.3490 0.1829 0.075 Uiso 1 1 calc R
H9B H 0.4410 0.2959 0.2681 0.075 Uiso 1 1 calc R
H9C H 0.3547 0.3067 0.1897 0.075 Uiso 1 1 calc R
C8 C 0.3912(5) 0.1259(5) 0.1941(5) 0.0403(17) Uani 1 1 d .
C7 C 0.4789(6) 0.0000 0.2971(6) 0.036(2) Uani 1 2 d S
H7A H 0.5319 0.0000 0.3476 0.044 Uiso 1 2 calc SR
H7B H 0.4457 0.0000 0.3203 0.044 Uiso 1 2 calc SR
C6 C 0.4129(4) 0.2144(5) 0.1624(5) 0.0367(16) Uani 1 1 d .
C5 C 0.2960(6) 0.0000 0.0977(8) 0.044(3) Uani 1 2 d S
H5A H 0.2479 0.0000 0.0400 0.053 Uiso 1 2 calc SR
H5B H 0.2834 0.0000 0.1428 0.053 Uiso 1 2 calc SR
C4 C 0.4851(4) 0.3170(5) 0.0318(5) 0.0365(17) Uani 1 1 d .
H4A H 0.4805 0.3772 0.0489 0.044 Uiso 1 1 calc R
C3 C 0.3181(4) 0.1359(5) 0.0354(5) 0.0338(16) Uani 1 1 d .
C2 C 0.5464(4) 0.2609(5) 0.1900(4) 0.0357(16) Uani 1 1 d .
H2A H 0.5339 0.3185 0.2028 0.043 Uiso 1 1 calc R
H2B H 0.5988 0.2468 0.2376 0.043 Uiso 1 1 calc R
C1 C 0.5212(4) 0.1211(5) 0.2401(5) 0.0365(16) Uani 1 1 d .
C05 C 0.4947(10) 0.0000 0.0698(12) 0.081(5) Uani 1 2 d S
H05A H 0.4899 0.0000 0.1188 0.097 Uiso 1 2 calc SR
C04 C 0.5683(13) 0.0000 0.0857(15) 0.092(6) Uani 1 2 d S
C03 C 0.5692(12) 0.0000 0.0097(10) 0.087(5) Uani 1 2 d S
H03A H 0.6166 0.0000 0.0143 0.104 Uiso 1 2 calc SR
C02 C 0.4333(7) 0.0424(9) 0.4692(8) 0.092(5) Uani 1 1 d .
H02A H 0.3874 0.0732 0.4479 0.110 Uiso 1 1 calc R
C01 C 0.5000 0.0870(12) 0.5000 0.098(8) Uani 1 2 d S
Cd1 Cd 0.14983(6) 0.0000 0.24366(6) 0.0550(3) Uani 1 2 d S
Cl1 Cl 0.0140(2) 0.0000 0.2032(3) 0.0623(9) Uani 1 2 d S
Cl2 Cl 0.22139(16) 0.12748(17) 0.34051(15) 0.0667(7) Uani 1 1 d .
Cl3 Cl 0.1329(2) 0.0000 0.0979(2) 0.0670(10) Uani 1 2 d S
Cl5 Cl 0.4108(4) 0.3228(5) 0.4462(7) 0.230(4) Uani 1 1 d .
O1W O 0.8251(5) 0.0000 0.4560(6) 0.071(3) Uani 1 2 d S
O2W O 0.6970(5) 0.0941(5) 0.4514(4) 0.074(2) Uani 1 1 d .
O3W O 0.7448(4) -0.1209(5) 0.3136(5) 0.073(2) Uani 1 1 d .
O5 O 0.5000 0.1786(10) 0.5000 0.268(19) Uani 1 2 d S
H5C H 0.5000 0.2328 0.5000 0.321 Uiso 1 2 d SR

loop_
_atom_site_aniso_label
_atom_site_aniso_U_11
_atom_site_aniso_U_22
_atom_site_aniso_U_33
_atom_site_aniso_U_23
_atom_site_aniso_U_13
_atom_site_aniso_U_12
Ho1 0.0308(3) 0.0531(4) 0.0302(3) 0.000 0.0099(2) 0.000
O1 0.041(3) 0.068(4) 0.034(3) -0.010(3) 0.016(3) -0.011(3)
O3 0.039(3) 0.058(4) 0.031(3) 0.000(3) 0.010(2) 0.004(3)
O2 0.031(3) 0.054(3) 0.042(3) 0.005(2) 0.015(2) 0.005(2)
O4 0.105(10) 0.136(11) 0.052(6) 0.000 0.048(7) 0.000
N6 0.031(3) 0.048(4) 0.025(3) -0.004(3) 0.013(3) -0.004(3)
N5 0.031(3) 0.047(4) 0.032(3) -0.006(3) 0.016(3) -0.002(3)
N4 0.036(3) 0.051(4) 0.025(3) 0.004(3) 0.011(3) 0.003(3)
N3 0.030(3) 0.045(4) 0.032(3) 0.002(3) 0.016(3) -0.001(3)
N2 0.032(3) 0.044(4) 0.032(3) -0.004(3) 0.012(3) -0.007(3)
N1 0.033(3) 0.044(4) 0.028(3) -0.005(3) 0.014(3) 0.001(3)
C12 0.034(4) 0.037(4) 0.034(4) 0.000(3) 0.015(3) 0.006(3)
C11 0.048(5) 0.066(6) 0.036(4) 0.004(4) 0.024(4) 0.009(4)
C10 0.037(4) 0.047(4) 0.036(4) 0.012(3) 0.020(3) 0.013(3)
C9 0.059(6) 0.044(5) 0.052(5) -0.008(4) 0.032(5) 0.002(4)
C8 0.035(4) 0.048(5) 0.037(4) -0.002(3) 0.019(3) 0.003(3)
C7 0.035(6) 0.047(6) 0.026(5) 0.000 0.016(4) 0.000
C6 0.034(4) 0.037(4) 0.036(4) 0.006(3) 0.017(3) 0.005(3)
C5 0.031(6) 0.037(6) 0.047(7) 0.000 0.009(5) 0.000
C4 0.037(4) 0.036(4) 0.028(4) 0.001(3) 0.013(3) -0.002(3)
C3 0.027(4) 0.039(4) 0.036(4) 0.003(3) 0.018(3) 0.004(3)
C2 0.032(4) 0.040(4) 0.024(3) 0.001(3) 0.008(3) -0.003(3)
C1 0.036(4) 0.040(4) 0.026(3) -0.006(3) 0.012(3) -0.001(3)
C05 0.053(9) 0.092(12) 0.074(11) 0.000 0.019(8) 0.000
C04 0.121(17) 0.070(11) 0.120(16) 0.000 0.089(15) 0.000
C03 0.101(14) 0.118(15) 0.051(9) 0.000 0.047(10) 0.000
C02 0.089(9) 0.143(14) 0.061(7) 0.031(7) 0.052(7) 0.057(8)
C01 0.19(3) 0.065(11) 0.060(11) 0.000 0.086(15) 0.000
Cd1 0.0475(6) 0.0640(6) 0.0447(5) 0.000 0.0189(4) 0.000
Cl1 0.056(2) 0.0498(18) 0.087(3) 0.000 0.0422(19) 0.000
Cl2 0.0636(15) 0.0647(15) 0.0451(12) 0.0003(11) 0.0116(11) -0.0019(12)
Cl3 0.0492(19) 0.101(3) 0.0451(17) 0.000 0.0217(15) 0.000
Cl5 0.145(5) 0.190(7) 0.308(11) -0.050(6) 0.091(6) 0.035(5)
O1W 0.032(5) 0.102(8) 0.053(5) 0.000 0.006(4) 0.000
O2W 0.088(5) 0.086(5) 0.034(3) -0.004(3) 0.023(3) 0.023(4)
O3W 0.057(4) 0.079(5) 0.089(5) -0.020(4) 0.043(4) 0.005(4)
O5 0.63(6) 0.051(9) 0.18(2) 0.000 0.26(3) 0.000

loop_
_atom_type_symbol
_atom_type_description
_atom_type_scat_dispersion_real
_atom_type_scat_dispersion_imag
_atom_type_scat_source
C C 0.0033 0.0016 'International Tables Vol C Tables 4.2.6.8 and 6.1.1.4'
H H 0.0000 0.0000 'International Tables Vol C Tables 4.2.6.8 and 6.1.1.4'
Cd Cd -0.8075 1.2024 'International Tables Vol C Tables 4.2.6.8 and 6.1.1.4'
Cl Cl 0.1484 0.1585 'International Tables Vol C Tables 4.2.6.8 and 6.1.1.4'
Ho Ho -0.2175 4.6783 'International Tables Vol C Tables 4.2.6.8 and 6.1.1.4'
N N 0.0061 0.0033 'International Tables Vol C Tables 4.2.6.8 and 6.1.1.4'
O O 0.0106 0.0060 'International Tables Vol C Tables 4.2.6.8 and 6.1.1.4'

loop_
_geom_angle_atom_site_label_1
_geom_angle_atom_site_label_2
_geom_angle_atom_site_label_3
_geom_angle
_geom_angle_site_symmetry_1
_geom_angle_site_symmetry_3
O2 Ho1 O2 77.4(3) 6 .
O2 Ho1 O3W 141.0(2) 6 6
O2 Ho1 O3W 78.2(2) . 6
O2 Ho1 O3W 78.2(2) 6 .
O2 Ho1 O3W 141.0(2) . .
O3W Ho1 O3W 103.4(4) 6 .
O2 Ho1 O2W 115.0(3) 6 .
O2 Ho1 O2W 70.3(2) . .
O3W Ho1 O2W 84.2(3) 6 .
O3W Ho1 O2W 148.5(3) . .
O2 Ho1 O2W 70.3(2) 6 6
O2 Ho1 O2W 115.0(3) . 6
O3W Ho1 O2W 148.5(3) 6 6
O3W Ho1 O2W 84.2(3) . 6
O2W Ho1 O2W 74.9(4) . 6
O2 Ho1 O1W 140.02(16) 6 .
O2 Ho1 O1W 140.02(16) . .
O3W Ho1 O1W 74.6(2) 6 .
O3W Ho1 O1W 74.6(2) . .
O2W Ho1 O1W 78.2(3) . .
O2W Ho1 O1W 78.2(3) 6 .
O2 Ho1 O4 72.9(3) 6 .
O2 Ho1 O4 72.9(3) . .
O3W Ho1 O4 71.1(3) 6 .
O3W Ho1 O4 71.1(3) . .
O2W Ho1 O4 139.0(2) . .
O2W Ho1 O4 139.0(2) 6 .
O1W Ho1 O4 123.1(4) . .
C1 O2 Ho1 158.7(5) . .
C04 O4 Ho1 143.0(10) . .
C12 N6 C4 111.9(6) . 2_655
C12 N6 C2 124.0(6) . 2_655
C4 N6 C2 121.8(6) 2_655 2_655
C12 N5 C4 111.7(6) . .
C12 N5 C10 122.3(6) . .
C4 N5 C10 123.4(6) . .
C3 N4 C10 120.7(6) . .
C3 N4 C6 113.1(6) . .
C10 N4 C6 125.6(7) . .
C1 N3 C2 121.6(6) . .
C1 N3 C6 111.7(6) . .
C2 N3 C6 124.2(6) . .
C3 N2 C5 121.0(7) . .
C3 N2 C8 113.4(6) . .
C5 N2 C8 122.1(7) . .
C1 N1 C8 112.5(6) . .
C1 N1 C7 122.4(7) . .
C8 N1 C7 124.9(7) . .
O1 C12 N5 125.0(7) . .
O1 C12 N6 125.9(7) . .
N5 C12 N6 109.1(6) . .
C8 C11 H11A 109.5 . .
C8 C11 H11B 109.5 . .
H11A C11 H11B 109.5 . .
C8 C11 H11C 109.5 . .
H11A C11 H11C 109.5 . .
H11B C11 H11C 109.5 . .
N5 C10 N4 114.2(6) . .
N5 C10 H10A 108.7 . .
N4 C10 H10A 108.7 . .
N5 C10 H10B 108.7 . .
N4 C10 H10B 108.7 . .
H10A C10 H10B 107.6 . .
C6 C9 H9A 109.5 . .
C6 C9 H9B 109.5 . .
H9A C9 H9B 109.5 . .
C6 C9 H9C 109.5 . .
H9A C9 H9C 109.5 . .
H9B C9 H9C 109.5 . .
N1 C8 N2 112.3(6) . .
N1 C8 C11 112.9(6) . .
N2 C8 C11 113.0(7) . .
N1 C8 C6 102.5(6) . .
N2 C8 C6 100.3(6) . .
C11 C8 C6 114.7(7) . .
N1 C7 N1 116.4(8) 6 .
N1 C7 H7A 108.2 6 .
N1 C7 H7A 108.2 . .
N1 C7 H7B 108.2 6 .
N1 C7 H7B 108.2 . .
H7A C7 H7B 107.3 . .
N4 C6 N3 114.0(6) . .
N4 C6 C9 111.9(6) . .
N3 C6 C9 111.5(7) . .
N4 C6 C8 102.9(6) . .
N3 C6 C8 101.3(5) . .
C9 C6 C8 114.5(6) . .
N2 C5 N2 111.8(9) . 6
N2 C5 H5A 109.3 . .
N2 C5 H5A 109.3 6 .
N2 C5 H5B 109.3 . .
N2 C5 H5B 109.3 6 .
H5A C5 H5B 107.9 . .
N5 C4 N6 114.3(6) . 2_655
N5 C4 C4 104.3(6) . 2_655
N6 C4 C4 102.5(7) 2_655 2_655
N5 C4 H4A 111.7 . .
N6 C4 H4A 111.7 2_655 .
C4 C4 H4A 111.7 2_655 .
O3 C3 N4 125.5(7) . .
O3 C3 N2 125.9(7) . .
N4 C3 N2 108.5(6) . .
N6 C2 N3 115.2(6) 2_655 .
N6 C2 H2A 108.5 2_655 .
N3 C2 H2A 108.5 . .
N6 C2 H2B 108.5 2_655 .
N3 C2 H2B 108.5 . .
H2A C2 H2B 107.5 . .
O2 C1 N3 123.7(7) . .
O2 C1 N1 125.3(7) . .
N3 C1 N1 110.8(7) . .
C03 C05 C04 125(2) 5_655 .
C03 C05 H05A 117.7 5_655 .
C04 C05 H05A 117.7 . .
C03 C04 C05 113(2) . .
C03 C04 O4 122.2(18) . .
C05 C04 O4 124.6(17) . .
C05 C03 C04 122(2) 5_655 .
C05 C03 H03A 118.9 5_655 .
C04 C03 H03A 118.9 . .
C02 C02 C01 120.0(9) 6 .
C02 C02 H02A 120.0 6 .
C01 C02 H02A 120.0 . .
C02 C01 C02 120.1(18) 2_656 .
C02 C01 O5 120.0(9) 2_656 .
C02 C01 O5 120.0(9) . .
Cl3 Cd1 Cl2 115.88(9) . .
Cl3 Cd1 Cl2 115.88(9) . 6
Cl2 Cd1 Cl2 102.24(12) . 6
Cl3 Cd1 Cl1 101.41(13) . .
Cl2 Cd1 Cl1 110.85(9) . .
Cl2 Cd1 Cl1 110.85(9) 6 .
C01 O5 H5C 180.0 . .

loop_
_geom_bond_atom_site_label_1
_geom_bond_atom_site_label_2
_geom_bond_distance
_geom_bond_site_symmetry_2
Ho1 O2 2.307(5) 6
Ho1 O2 2.307(5) .
Ho1 O3W 2.327(7) 6
Ho1 O3W 2.327(7) .
Ho1 O2W 2.339(7) .
Ho1 O2W 2.339(7) 6
Ho1 O1W 2.341(9) .
Ho1 O4 2.585(11) .
O1 C12 1.248(9) .
O3 C3 1.213(9) .
O2 C1 1.244(9) .
O4 C04 1.51(2) .
N6 C12 1.366(10) .
N6 C4 1.449(9) 2_655
N6 C2 1.457(9) 2_655
N5 C12 1.360(9) .
N5 C4 1.434(9) .
N5 C10 1.460(10) .
N4 C3 1.367(10) .
N4 C10 1.462(10) .
N4 C6 1.465(9) .
N3 C1 1.352(10) .
N3 C2 1.459(10) .
N3 C6 1.491(10) .
N2 C3 1.371(9) .
N2 C5 1.487(9) .
N2 C8 1.488(10) .
N1 C1 1.355(10) .
N1 C8 1.453(10) .
N1 C7 1.462(8) .
C11 C8 1.518(11) .
C11 H11A 0.9600 .
C11 H11B 0.9600 .
C11 H11C 0.9600 .
C10 H10A 0.9700 .
C10 H10B 0.9700 .
C9 C6 1.528(11) .
C9 H9A 0.9600 .
C9 H9B 0.9600 .
C9 H9C 0.9600 .
C8 C6 1.606(11) .
C7 N1 1.462(8) 6
C7 H7A 0.9700 .
C7 H7B 0.9700 .
C5 N2 1.487(9) 6
C5 H5A 0.9700 .
C5 H5B 0.9700 .
C4 N6 1.449(9) 2_655
C4 C4 1.552(15) 2_655
C4 H4A 0.9800 .
C2 N6 1.457(9) 2_655
C2 H2A 0.9700 .
C2 H2B 0.9700 .
C05 C03 1.32(2) 5_655
C05 C04 1.38(3) .
C05 H05A 0.9300 .
C04 C03 1.37(2) .
C03 C05 1.32(2) 5_655
C03 H03A 0.9300 .
C02 C02 1.28(3) 6
C02 C01 1.349(17) .
C02 H02A 0.9300 .
C01 C02 1.349(17) 2_656
C01 O5 1.38(2) .
Cd1 Cl3 2.430(4) .
Cd1 Cl2 2.475(3) .
Cd1 Cl2 2.475(3) 6
Cd1 Cl1 2.477(4) .
O5 H5C 0.8186 .

loop_
_platon_squeeze_void_nr
_platon_squeeze_void_average_x
_platon_squeeze_void_average_y
_platon_squeeze_void_average_z
_platon_squeeze_void_volume
_platon_squeeze_void_count_electrons
_platon_squeeze_void_content
1 1.000 0.000 0.500 297 96 ' '
2 0.500 0.500 0.500 296 96 ' '
